data_1573629
_journal_paper_doi 10.1039/D4DT03036B
_chemical_formula_moiety 'C15 H22 Au O P'
_chemical_formula_sum 'C15 H22 Au O P'
_chemical_formula_weight 446.26
_space_group_crystal_system orthorhombic
_space_group_IT_number 29
_space_group_name_Hall 'P -2a -2ab'
_space_group_name_H-M_alt 'P b 21 a'
_atom_sites_solution_hydrogens geom
_atom_sites_solution_primary direct
_audit_creation_date 2024-05-06
_audit_creation_method
;
Olex2 1.5
(compiled 2024.02.16 svn.r378c4104 for OlexSys, GUI svn.r6928)
;
_audit_update_record
;
2024-07-24 deposited with the CCDC.	2025-01-09 downloaded from the CCDC.
;
_cell_angle_alpha 90
_cell_angle_beta 90
_cell_angle_gamma 90
_cell_formula_units_Z 8
_cell_length_a 17.0137(3)
_cell_length_b 9.85586(8)
_cell_length_c 16.7032(5)
_cell_measurement_reflns_used 5174
_cell_measurement_temperature 293(2)
_cell_measurement_theta_max 21.3650
_cell_measurement_theta_min 1.8220
_cell_volume 2800.87(10)
_computing_cell_refinement 'CrysAlisPro 1.171.42.49 (Rigaku OD, 2022)'
_computing_data_collection 'CrysAlisPro 1.171.42.49 (Rigaku OD, 2022)'
_computing_data_reduction 'CrysAlisPro 1.171.42.49 (Rigaku OD, 2022)'
_computing_molecular_graphics 'Olex2 1.5 (Dolomanov et al., 2009)'
_computing_publication_material 'Olex2 1.5 (Dolomanov et al., 2009)'
_computing_structure_refinement 'SHELXL 2018/3 (Sheldrick, 2015)'
_computing_structure_solution 'SHELXS  (Sheldrick, 2008)'
_diffrn_ambient_environment 'Diamond Anvil Cell filled with daphne-7575'
_diffrn_ambient_pressure 1620000
_diffrn_ambient_temperature 293(2)
_diffrn_crystal_treatment 'pressurized rapidly in daphne-7575 as a hydrostatic medium'
_diffrn_detector 'Hybrid Pixel Array Detector'
_diffrn_detector_area_resol_mean 13.3333
_diffrn_measured_fraction_theta_full 0.632
_diffrn_measured_fraction_theta_max 0.435
_diffrn_measurement_details
;
List of Runs (angles in degrees, time in seconds):

  # Type    Start    End  Width  t~exp~   \w     \q     \k     \f   Frames
#--------------------------------------------------------------------------
  1  \w    -39.00  39.00   0.50    1.00    --    0.00   0.00   0.00  156
;
_diffrn_measurement_device 'abstract diffractometer'
_diffrn_measurement_device_type 'esperanto-CrysAlisPro-abstract goniometer imported esperanto images'
_diffrn_measurement_method '\w scans'
_diffrn_measurement_specimen_support 'Diamond Anvil Cell, effective opening angle 39 deg.'
_diffrn_orient_matrix_type 'CrysAlisPro convention (1999,Acta A55,543-557)'
_diffrn_orient_matrix_UB_11 0.0117108874
_diffrn_orient_matrix_UB_12 -0.0030876521
_diffrn_orient_matrix_UB_13 -0.0213859222
_diffrn_orient_matrix_UB_21 -0.0033333933
_diffrn_orient_matrix_UB_22 0.0406520124
_diffrn_orient_matrix_UB_23 -0.0039353957
_diffrn_orient_matrix_UB_31 0.0207943559
_diffrn_orient_matrix_UB_32 0.0082452335
_diffrn_orient_matrix_UB_33 0.0113966510
_diffrn_radiation_monochromator synchrotron
_diffrn_radiation_probe x-ray
_diffrn_radiation_type synchrotron
_diffrn_radiation_wavelength 0.410
_diffrn_reflns_av_R_equivalents 0.0334
_diffrn_reflns_av_unetI/netI 0.0487
_diffrn_reflns_Laue_measured_fraction_full 0.632
_diffrn_reflns_Laue_measured_fraction_max 0.435
_diffrn_reflns_limit_h_max 24
_diffrn_reflns_limit_h_min -22
_diffrn_reflns_limit_k_max 14
_diffrn_reflns_limit_k_min -15
_diffrn_reflns_limit_l_max 15
_diffrn_reflns_limit_l_min -20
_diffrn_reflns_number 10054
_diffrn_reflns_point_group_measured_fraction_full 0.579
_diffrn_reflns_point_group_measured_fraction_max 0.364
_diffrn_reflns_theta_full 14.241
_diffrn_reflns_theta_max 21.717
_diffrn_reflns_theta_min 1.547
_diffrn_source synchrotron
_exptl_absorpt_coefficient_mu 2.580
_exptl_absorpt_correction_T_max 1.00000
_exptl_absorpt_correction_T_min 0.79701
_exptl_absorpt_correction_type multi-scan
_exptl_absorpt_process_details
;
CrysAlisPro 1.171.42.49 (Rigaku Oxford Diffraction, 2022)
Empirical absorption correction using spherical harmonics,
implemented in SCALE3 ABSPACK scaling algorithm.
;
_exptl_crystal_colour colourless
_exptl_crystal_colour_primary colourless
_exptl_crystal_density_diffrn 2.117
_exptl_crystal_description needle
_exptl_crystal_F_000 1712
_exptl_crystal_preparation 'Mounted in a Diamond-Anvil Cell using daphne-7575 as pressure medium.,Luminescent'
_exptl_crystal_pressure_history 'Pressurized to 1.62 GPa and left to stabilize over ? hours.'
_exptl_crystal_recrystallization_method 'Re-crystallisation from solvent: n-pentane/dichloromethane'
_exptl_crystal_size_max 0.0025
_exptl_crystal_size_mid 0.002
_exptl_crystal_size_min 0.0015
_refine_diff_density_max 1.210
_refine_diff_density_min -0.618
_refine_diff_density_rms 0.126
_refine_ls_abs_structure_details
;
 Refined as an inversion twin.
;
_refine_ls_abs_structure_Flack 0.94(3)
_refine_ls_extinction_method none
_refine_ls_goodness_of_fit_ref 0.990
_refine_ls_hydrogen_treatment constr
_refine_ls_matrix_type full
_refine_ls_number_parameters 334
_refine_ls_number_reflns 6267
_refine_ls_number_restraints 1
_refine_ls_restrained_S_all 0.990
_refine_ls_R_factor_all 0.0325
_refine_ls_R_factor_gt 0.0299
_refine_ls_shift/su_max 0.002
_refine_ls_shift/su_mean 0.000
_refine_ls_structure_factor_coef Fsqd
_refine_ls_weighting_details 'w=1/[\s^2^(Fo^2^)+(0.0379P)^2^] where P=(Fo^2^+2Fc^2^)/3'
_refine_ls_weighting_scheme calc
_refine_ls_wR_factor_gt 0.0802
_refine_ls_wR_factor_ref 0.0819
_reflns_Friedel_coverage 0.604
_reflns_Friedel_fraction_full 0.519
_reflns_Friedel_fraction_max 0.286
_reflns_number_gt 5654
_reflns_number_total 6267
_reflns_threshold_expression 'I > 2\s(I)'
_cod_data_source_file d4dt03036b3.cif
_cod_data_source_block 0004_1p62GPa
_cod_original_cell_volume 2800.87(9)
_cod_database_code 1573629
_shelx_shelxl_version_number 2018/3
_chemical_oxdiff_formula 'C15 H22 O P Au'
_shelx_space_group_comment
;
The symmetry employed for this shelxl refinement is uniquely defined
by the following loop, which should always be used as a source of
symmetry information in preference to the above space-group names.
They are only intended as comments.
;
_diffrn_orient_matrix_axis[1] matrixX
_diffrn_orient_matrix_axis[2] matrixY
_diffrn_orient_matrix_axis[3] matrixZ
_olex2_refinement_description
;
1. Twinned data refinement
 Scales: 0.06(3)
 0.94(3)
2. Fixed Uiso
 At 1.2 times of:
  All C(H) groups, All C(H,H) groups
 At 1.5 times of:
  All C(H,H,H) groups
3.a Secondary CH2 refined with riding coordinates:
 C10(HB,HC), C30(H30A,H30B), C32(H32A,H32B), C12(HH,HI), C14(HJ,HK), C34(H34A,
 H34B)
3.b Aromatic/amide H refined with riding coordinates:
 C27(H27), C24(H24), C28(H28), C25(H25), C7(H), C8(HA), C4(HG), C5(HO)
3.c Idealised Me refined as rotating group:
 C11(HD,HE,HF), C31(H31A,H31B,H31C), C9(HL,HM,HN), C35(H35A,H35B,H35C),
 C33(H33A,H33B,H33C), C15(HP,HQ,HR), C13(HS,HT,HU), C29(H29A,H29B,H29C)
;
_olex2_submission_special_instructions 'No special instructions were received'
_oxdiff_exptl_absorpt_empirical_details
;
Empirical correction (ABSPACK) includes:
- Absorption correction using spherical harmonics
- Frame scaling
- Detector area scaling
;
_oxdiff_exptl_absorpt_empirical_full_max 1.288
_oxdiff_exptl_absorpt_empirical_full_min 0.860

loop_
_space_group_symop_operation_xyz
'x, y, z'
'-x, y+1/2, -z'
'x+1/2, y, -z'
'-x+1/2, y+1/2, z'

loop_
_atom_site_label
_atom_site_type_symbol
_atom_site_fract_x
_atom_site_fract_y
_atom_site_fract_z
_atom_site_U_iso_or_equiv
_atom_site_adp_type
_atom_site_occupancy
_atom_site_site_symmetry_order
_atom_site_calc_flag
_atom_site_refinement_flags_posn
_atom_site_refinement_flags_adp
_atom_site_refinement_flags_occupancy
_atom_site_disorder_assembly
_atom_site_disorder_group
Au2 Au 0.63355(2) -0.00894(2) 0.42042(2) 0.03379(9) Uani 1 1 d . . . . .
Au1 Au 0.37748(2) 0.70697(2) 0.07757(2) 0.03380(9) Uani 1 1 d . . . . .
P1 P 0.37775(9) 0.9033(2) 0.00484(16) 0.0285(5) Uani 1 1 d . . . . .
P2 P 0.62825(9) -0.1983(2) 0.49749(17) 0.0295(6) Uani 1 1 d . . . . .
C23 C 0.6353(4) 0.4177(7) 0.3042(7) 0.034(2) Uani 1 1 d . . . . .
C21 C 0.6339(5) 0.1697(7) 0.3634(8) 0.038(3) Uani 1 1 d . . . . .
C26 C 0.6361(5) 0.6729(7) 0.2343(7) 0.032(2) Uani 1 1 d . . . . .
C22 C 0.6344(4) 0.2832(9) 0.3390(7) 0.036(2) Uani 1 1 d . . . . .
O2 O 0.6420(4) 0.7960(6) 0.1970(7) 0.050(2) Uani 1 1 d . . . . .
C1 C 0.3792(5) 0.5261(9) 0.1307(9) 0.043(3) Uani 1 1 d . . . . .
C2 C 0.3790(4) 0.4114(9) 0.1589(8) 0.039(2) Uani 1 1 d . . . . .
C27 C 0.5661(4) 0.6216(6) 0.2631(6) 0.0326(19) Uani 1 1 d . . . . .
H27 H 0.519800 0.671148 0.258866 0.039 Uiso 1 1 calc R U . . .
C24 C 0.7050(4) 0.4717(6) 0.2742(6) 0.0334(18) Uani 1 1 d . . . . .
H24 H 0.751272 0.421815 0.276986 0.040 Uiso 1 1 calc R U . . .
C28 C 0.5666(3) 0.4940(7) 0.2987(5) 0.0341(17) Uani 1 1 d . . . . .
H28 H 0.520060 0.458893 0.319238 0.041 Uiso 1 1 calc R U . . .
C25 C 0.7052(4) 0.5989(6) 0.2406(6) 0.037(2) Uani 1 1 d . . . . .
H25 H 0.752028 0.635657 0.221789 0.044 Uiso 1 1 calc R U . . .
C7 C 0.4496(5) 0.1087(6) 0.2718(7) 0.044(2) Uani 1 1 d . . . . .
H H 0.493346 0.084002 0.301850 0.053 Uiso 1 1 calc R U . . .
C8 C 0.4456(4) 0.2366(6) 0.2355(7) 0.036(2) Uani 1 1 d . . . . .
HA H 0.488180 0.295180 0.240648 0.043 Uiso 1 1 calc R U . . .
C3 C 0.3811(4) 0.2791(8) 0.1924(7) 0.0308(19) Uani 1 1 d . . . . .
C10 C 0.4045(5) 0.8697(6) -0.0974(6) 0.0336(19) Uani 1 1 d . . . . .
HB H 0.380696 0.938028 -0.131459 0.040 Uiso 1 1 calc R U . . .
HC H 0.461072 0.877695 -0.102737 0.040 Uiso 1 1 calc R U . . .
C11 C 0.3793(5) 0.7297(7) -0.1268(9) 0.044(3) Uani 1 1 d . . . . .
HD H 0.390284 0.721803 -0.182944 0.066 Uiso 1 1 calc R U . . .
HE H 0.324024 0.718048 -0.117763 0.066 Uiso 1 1 calc R U . . .
HF H 0.407883 0.661258 -0.098026 0.066 Uiso 1 1 calc R U . . .
C31 C 0.6636(5) -0.0364(6) 0.6306(7) 0.043(2) Uani 1 1 d . . . . .
H31A H 0.677910 0.034755 0.594111 0.064 Uiso 1 1 calc R U . . .
H31B H 0.694140 -0.028229 0.678694 0.064 Uiso 1 1 calc R U . . .
H31C H 0.608787 -0.029286 0.643341 0.064 Uiso 1 1 calc R U . . .
C30 C 0.6799(5) -0.1749(6) 0.5914(6) 0.0344(19) Uani 1 1 d . . . . .
H30A H 0.664321 -0.246197 0.628227 0.041 Uiso 1 1 calc R U . . .
H30B H 0.735879 -0.183783 0.582049 0.041 Uiso 1 1 calc R U . . .
O1 O 0.3991(5) -0.1026(6) 0.2990(7) 0.063(3) Uani 1 1 d . . . . .
C4 C 0.3194(4) 0.1869(6) 0.1823(6) 0.0362(19) Uani 1 1 d . . . . .
HG H 0.275817 0.211148 0.151881 0.043 Uiso 1 1 calc R U . . .
C32 C 0.6690(5) -0.3514(6) 0.4564(7) 0.039(2) Uani 1 1 d . . . . .
H32A H 0.647639 -0.364533 0.403125 0.046 Uiso 1 1 calc R U . . .
H32B H 0.725369 -0.339833 0.451048 0.046 Uiso 1 1 calc R U . . .
C12 C 0.2825(3) 0.9871(7) -0.0008(7) 0.0396(19) Uani 1 1 d . . . . .
HH H 0.266433 1.012603 0.052881 0.048 Uiso 1 1 calc R U . . .
HI H 0.288144 1.069851 -0.031716 0.048 Uiso 1 1 calc R U . . .
C14 C 0.4476(4) 1.0326(6) 0.0372(6) 0.036(2) Uani 1 1 d . . . . .
HJ H 0.440785 1.048744 0.094046 0.043 Uiso 1 1 calc R U . . .
HK H 0.500605 0.999244 0.028889 0.043 Uiso 1 1 calc R U . . .
C9 C 0.3472(6) -0.2079(8) 0.2825(9) 0.054(3) Uani 1 1 d . . . . .
HL H 0.352178 -0.233810 0.227286 0.081 Uiso 1 1 calc R U . . .
HM H 0.294349 -0.178356 0.292619 0.081 Uiso 1 1 calc R U . . .
HN H 0.359185 -0.284187 0.316023 0.081 Uiso 1 1 calc R U . . .
C35 C 0.4759(5) -0.2658(7) 0.4553(9) 0.049(3) Uani 1 1 d . . . . .
H35A H 0.477263 -0.190833 0.418585 0.073 Uiso 1 1 calc R U . . .
H35B H 0.422879 -0.280083 0.473052 0.073 Uiso 1 1 calc R U . . .
H35C H 0.494627 -0.346067 0.428872 0.073 Uiso 1 1 calc R U . . .
C34 C 0.5271(5) -0.2353(7) 0.5257(7) 0.038(2) Uani 1 1 d . . . . .
H34A H 0.526642 -0.312454 0.561793 0.046 Uiso 1 1 calc R U . . .
H34B H 0.505673 -0.158094 0.554357 0.046 Uiso 1 1 calc R U . . .
C6 C 0.3877(5) 0.0203(7) 0.2624(7) 0.039(2) Uani 1 1 d . . . . .
C5 C 0.3231(5) 0.0567(6) 0.2181(7) 0.037(2) Uani 1 1 d . . . . .
HO H 0.281716 -0.004057 0.211616 0.045 Uiso 1 1 calc R U . . .
C33 C 0.6533(6) -0.4799(6) 0.5059(9) 0.053(3) Uani 1 1 d . . . . .
H33A H 0.680364 -0.555309 0.482136 0.079 Uiso 1 1 calc R U . . .
H33B H 0.597881 -0.498045 0.506800 0.079 Uiso 1 1 calc R U . . .
H33C H 0.671875 -0.466630 0.559569 0.079 Uiso 1 1 calc R U . . .
C15 C 0.4374(5) 1.1666(6) -0.0080(9) 0.049(3) Uani 1 1 d . . . . .
HP H 0.435115 1.149003 -0.064445 0.073 Uiso 1 1 calc R U . . .
HQ H 0.481114 1.225056 0.003375 0.073 Uiso 1 1 calc R U . . .
HR H 0.389566 1.209638 0.008876 0.073 Uiso 1 1 calc R U . . .
C13 C 0.2200(5) 0.9037(7) -0.0371(8) 0.055(3) Uani 1 1 d . . . . .
HS H 0.231238 0.890064 -0.092812 0.083 Uiso 1 1 calc R U . . .
HT H 0.170431 0.949306 -0.031570 0.083 Uiso 1 1 calc R U . . .
HU H 0.217645 0.817486 -0.010453 0.083 Uiso 1 1 calc R U . . .
C29 C 0.5759(7) 0.8833(7) 0.1995(10) 0.062(4) Uani 1 1 d . . . . .
H29A H 0.536705 0.851401 0.162688 0.093 Uiso 1 1 calc R U . . .
H29B H 0.591660 0.973474 0.184756 0.093 Uiso 1 1 calc R U . . .
H29C H 0.554563 0.884343 0.252688 0.093 Uiso 1 1 calc R U . . .

loop_
_atom_site_aniso_label
_atom_site_aniso_U_11
_atom_site_aniso_U_22
_atom_site_aniso_U_33
_atom_site_aniso_U_23
_atom_site_aniso_U_13
_atom_site_aniso_U_12
Au2 0.04105(14) 0.02928(11) 0.0310(3) 0.00450(17) -0.00151(9) -0.00086(9)
Au1 0.03927(14) 0.03129(12) 0.0309(3) 0.00460(17) 0.00178(9) -0.00036(7)
P1 0.0317(9) 0.0255(9) 0.0284(19) -0.0005(7) -0.0008(6) -0.0004(4)
P2 0.0356(10) 0.0291(10) 0.024(2) 0.0015(7) 0.0002(6) -0.0005(4)
C23 0.042(4) 0.028(3) 0.031(8) -0.004(3) -0.004(3) -0.002(2)
C21 0.043(4) 0.029(3) 0.041(9) 0.011(3) -0.002(3) -0.0007(19)
C26 0.045(4) 0.028(3) 0.023(7) -0.001(3) 0.006(3) -0.0052(18)
C22 0.042(4) 0.035(3) 0.029(8) 0.000(4) -0.001(3) -0.002(2)
O2 0.065(4) 0.034(3) 0.051(8) 0.012(3) 0.000(3) -0.005(2)
C1 0.043(4) 0.040(4) 0.044(10) -0.003(4) -0.007(4) -0.001(2)
C2 0.039(4) 0.034(3) 0.045(9) -0.001(4) -0.001(3) 0.002(2)
C27 0.037(3) 0.032(2) 0.029(7) -0.002(3) 0.001(2) 0.0021(19)
C24 0.038(3) 0.037(3) 0.025(7) -0.001(3) -0.003(2) 0.001(2)
C28 0.029(3) 0.032(2) 0.041(6) 0.001(3) 0.007(2) -0.002(2)
C25 0.033(3) 0.039(3) 0.040(7) 0.001(3) 0.001(3) -0.010(2)
C7 0.041(4) 0.035(3) 0.056(9) -0.005(3) -0.011(3) 0.004(2)
C8 0.037(4) 0.033(2) 0.037(8) -0.005(3) -0.005(3) -0.0022(18)
C3 0.034(3) 0.032(3) 0.026(7) 0.001(3) -0.001(2) 0.003(2)
C10 0.043(4) 0.030(2) 0.028(7) 0.001(3) -0.003(3) -0.002(2)
C11 0.059(5) 0.035(3) 0.038(10) -0.012(3) -0.001(4) -0.003(2)
C31 0.053(5) 0.040(3) 0.036(9) -0.002(3) -0.005(3) 0.000(2)
C30 0.054(5) 0.032(2) 0.018(8) 0.004(3) -0.005(3) 0.002(2)
O1 0.079(5) 0.040(3) 0.070(9) 0.022(3) -0.028(5) -0.011(3)
C4 0.031(3) 0.047(3) 0.031(7) 0.005(3) -0.005(3) 0.003(2)
C32 0.048(4) 0.034(3) 0.034(8) -0.007(3) 0.002(3) 0.003(2)
C12 0.031(3) 0.035(2) 0.052(7) -0.007(3) -0.003(3) 0.000(3)
C14 0.031(3) 0.034(2) 0.043(8) -0.004(3) 0.000(3) -0.0013(18)
C9 0.071(6) 0.039(3) 0.053(12) 0.008(4) 0.007(5) -0.006(3)
C35 0.039(4) 0.049(3) 0.058(10) -0.001(4) -0.004(4) -0.006(3)
C34 0.045(4) 0.046(3) 0.024(8) -0.001(3) 0.006(3) 0.000(3)
C6 0.039(4) 0.036(3) 0.041(9) 0.006(3) -0.005(3) -0.003(2)
C5 0.045(4) 0.039(3) 0.028(8) 0.005(3) -0.007(3) -0.009(2)
C33 0.083(7) 0.030(3) 0.044(11) 0.001(3) -0.003(5) 0.006(3)
C15 0.051(5) 0.035(3) 0.060(10) 0.009(3) -0.006(4) -0.006(2)
C13 0.037(4) 0.049(3) 0.080(12) -0.020(4) -0.008(4) -0.002(3)
C29 0.072(7) 0.036(3) 0.079(13) 0.015(4) 0.000(6) 0.011(3)

loop_
_atom_type_symbol
_atom_type_description
_atom_type_scat_dispersion_real
_atom_type_scat_dispersion_imag
_atom_type_scat_source
C C -0.0001 0.0005 'International Tables Vol C Tables 4.2.6.8 and 6.1.1.4'
H H 0.0000 0.0000 'International Tables Vol C Tables 4.2.6.8 and 6.1.1.4'
O O 0.0016 0.0018 'International Tables Vol C Tables 4.2.6.8 and 6.1.1.4'
P P 0.0342 0.0304 'International Tables Vol C Tables 4.2.6.8 and 6.1.1.4'
Au Au -0.4672 3.5799 'International Tables Vol C Tables 4.2.6.8 and 6.1.1.4'

loop_
_axis.id
_axis.type
_axis.equipment
_axis.parity
_axis.depends_on
_axis.zero
_axis.vector[1]
_axis.vector[2]
_axis.vector[3]
source . source . . . 1.00000000 0.00000000 0.00000000
omega rotation goniometer -1 . -0.00106000 0.00000000 0.00000000 1.00000000
kappa rotation goniometer -1 omega 0.00000000 -0.76604444 0.00000000 0.64278761
phi rotation goniometer -1 kappa . 0.00000000 0.00000000 1.00000000
theta rotation goniometer -1 . 0.00200000 0.00000000 0.00000000 1.00000000
matrixX general general . phi . 1.00000000 0.00000000 0.00000000
matrixY general general . phi . 0.00000000 1.00000000 0.00000000
matrixZ general general . phi . 0.00000000 0.00000000 1.00000000
dacX translation general . phi . 0.00000000 1.00000000 0.00000000
dacY translation general . phi . -1.00000000 0.00000000 0.00000000
dacZ translation general . phi . 0.00000000 0.00000000 1.00000000

loop_
_geom_angle_atom_site_label_1
_geom_angle_atom_site_label_2
_geom_angle_atom_site_label_3
_geom_angle
_geom_angle_site_symmetry_1
_geom_angle_site_symmetry_3
_geom_angle_publ_flag
C21 Au2 P2 173.5(4) . . ?
C1 Au1 P1 174.3(4) . . ?
C10 P1 Au1 110.4(2) . . ?
C10 P1 C12 105.1(4) . . ?
C10 P1 C14 104.2(4) . . ?
C12 P1 Au1 114.2(3) . . ?
C12 P1 C14 106.2(3) . . ?
C14 P1 Au1 115.8(3) . . ?
C30 P2 Au2 111.6(2) . . ?
C30 P2 C34 105.0(5) . . ?
C32 P2 Au2 117.3(4) . . ?
C32 P2 C30 104.5(4) . . ?
C32 P2 C34 107.2(4) . . ?
C34 P2 Au2 110.4(3) . . ?
C24 C23 C22 120.2(6) . . ?
C24 C23 C28 118.9(7) . . ?
C28 C23 C22 120.8(7) . . ?
C22 C21 Au2 171.6(11) . . ?
O2 C26 C27 123.2(7) . . ?
O2 C26 C25 116.0(7) . . ?
C27 C26 C25 120.8(7) . . ?
C21 C22 C23 176.4(12) . . ?
C26 O2 C29 117.9(8) . . ?
C2 C1 Au1 176.0(12) . . ?
C1 C2 C3 178.3(9) . . ?
C26 C27 H27 120.8 . . ?
C26 C27 C28 118.4(6) . . ?
C28 C27 H27 120.8 . . ?
C23 C24 H24 120.0 . . ?
C25 C24 C23 119.9(6) . . ?
C25 C24 H24 120.0 . . ?
C23 C28 H28 119.3 . . ?
C27 C28 C23 121.4(6) . . ?
C27 C28 H28 119.3 . . ?
C26 C25 H25 119.7 . . ?
C24 C25 C26 120.5(7) . . ?
C24 C25 H25 119.7 . . ?
C8 C7 H 120.5 . . ?
C6 C7 H 120.5 . . ?
C6 C7 C8 118.9(8) . . ?
C7 C8 HA 118.7 . . ?
C3 C8 C7 122.6(7) . . ?
C3 C8 HA 118.7 . . ?
C8 C3 C2 120.3(7) . . ?
C8 C3 C4 117.6(7) . . ?
C4 C3 C2 122.1(7) . . ?
P1 C10 HB 108.8 . . ?
P1 C10 HC 108.8 . . ?
HB C10 HC 107.7 . . ?
C11 C10 P1 113.6(7) . . ?
C11 C10 HB 108.8 . . ?
C11 C10 HC 108.8 . . ?
C10 C11 HD 109.5 . . ?
C10 C11 HE 109.5 . . ?
C10 C11 HF 109.5 . . ?
HD C11 HE 109.5 . . ?
HD C11 HF 109.5 . . ?
HE C11 HF 109.5 . . ?
H31A C31 H31B 109.5 . . ?
H31A C31 H31C 109.5 . . ?
H31B C31 H31C 109.5 . . ?
C30 C31 H31A 109.5 . . ?
C30 C31 H31B 109.5 . . ?
C30 C31 H31C 109.5 . . ?
P2 C30 H30A 108.9 . . ?
P2 C30 H30B 108.9 . . ?
C31 C30 P2 113.2(6) . . ?
C31 C30 H30A 108.9 . . ?
C31 C30 H30B 108.9 . . ?
H30A C30 H30B 107.8 . . ?
C6 O1 C9 118.8(9) . . ?
C3 C4 HG 119.8 . . ?
C3 C4 C5 120.3(7) . . ?
C5 C4 HG 119.8 . . ?
P2 C32 H32A 108.6 . . ?
P2 C32 H32B 108.6 . . ?
H32A C32 H32B 107.5 . . ?
C33 C32 P2 114.8(8) . . ?
C33 C32 H32A 108.6 . . ?
C33 C32 H32B 108.6 . . ?
P1 C12 HH 108.7 . . ?
P1 C12 HI 108.7 . . ?
HH C12 HI 107.6 . . ?
C13 C12 P1 114.2(5) . . ?
C13 C12 HH 108.7 . . ?
C13 C12 HI 108.7 . . ?
P1 C14 HJ 109.1 . . ?
P1 C14 HK 109.1 . . ?
HJ C14 HK 107.8 . . ?
C15 C14 P1 112.5(6) . . ?
C15 C14 HJ 109.1 . . ?
C15 C14 HK 109.1 . . ?
O1 C9 HL 109.5 . . ?
O1 C9 HM 109.5 . . ?
O1 C9 HN 109.5 . . ?
HL C9 HM 109.5 . . ?
HL C9 HN 109.5 . . ?
HM C9 HN 109.5 . . ?
H35A C35 H35B 109.5 . . ?
H35A C35 H35C 109.5 . . ?
H35B C35 H35C 109.5 . . ?
C34 C35 H35A 109.5 . . ?
C34 C35 H35B 109.5 . . ?
C34 C35 H35C 109.5 . . ?
P2 C34 H34A 109.0 . . ?
P2 C34 H34B 109.0 . . ?
C35 C34 P2 112.8(7) . . ?
C35 C34 H34A 109.0 . . ?
C35 C34 H34B 109.0 . . ?
H34A C34 H34B 107.8 . . ?
O1 C6 C7 113.6(8) . . ?
O1 C6 C5 125.7(7) . . ?
C5 C6 C7 120.6(7) . . ?
C4 C5 HO 120.0 . . ?
C6 C5 C4 119.9(6) . . ?
C6 C5 HO 120.0 . . ?
C32 C33 H33A 109.5 . . ?
C32 C33 H33B 109.5 . . ?
C32 C33 H33C 109.5 . . ?
H33A C33 H33B 109.5 . . ?
H33A C33 H33C 109.5 . . ?
H33B C33 H33C 109.5 . . ?
C14 C15 HP 109.5 . . ?
C14 C15 HQ 109.5 . . ?
C14 C15 HR 109.5 . . ?
HP C15 HQ 109.5 . . ?
HP C15 HR 109.5 . . ?
HQ C15 HR 109.5 . . ?
C12 C13 HS 109.5 . . ?
C12 C13 HT 109.5 . . ?
C12 C13 HU 109.5 . . ?
HS C13 HT 109.5 . . ?
HS C13 HU 109.5 . . ?
HT C13 HU 109.5 . . ?
O2 C29 H29A 109.5 . . ?
O2 C29 H29B 109.5 . . ?
O2 C29 H29C 109.5 . . ?
H29A C29 H29B 109.5 . . ?
H29A C29 H29C 109.5 . . ?
H29B C29 H29C 109.5 . . ?

loop_
_geom_bond_atom_site_label_1
_geom_bond_atom_site_label_2
_geom_bond_distance
_geom_bond_site_symmetry_2
_geom_bond_publ_flag
Au2 P2 2.269(2) . ?
Au2 C21 2.002(8) . ?
Au1 P1 2.285(2) . ?
Au1 C1 1.992(10) . ?
P1 C10 1.799(10) . ?
P1 C12 1.821(6) . ?
P1 C14 1.824(7) . ?
P2 C30 1.813(9) . ?
P2 C32 1.797(7) . ?
P2 C34 1.821(8) . ?
C23 C22 1.447(13) . ?
C23 C24 1.393(11) . ?
C23 C28 1.393(9) . ?
C21 C22 1.191(12) . ?
C26 O2 1.368(10) . ?
C26 C27 1.379(10) . ?
C26 C25 1.387(11) . ?
O2 C29 1.416(11) . ?
C1 C2 1.224(14) . ?
C2 C3 1.419(13) . ?
C27 H27 0.9300 . ?
C27 C28 1.391(10) . ?
C24 H24 0.9300 . ?
C24 C25 1.373(10) . ?
C28 H28 0.9300 . ?
C25 H25 0.9300 . ?
C7 H 0.9300 . ?
C7 C8 1.401(10) . ?
C7 C6 1.376(10) . ?
C8 HA 0.9300 . ?
C8 C3 1.378(11) . ?
C3 C4 1.398(10) . ?
C10 HB 0.9700 . ?
C10 HC 0.9700 . ?
C10 C11 1.525(10) . ?
C11 HD 0.9600 . ?
C11 HE 0.9600 . ?
C11 HF 0.9600 . ?
C31 H31A 0.9600 . ?
C31 H31B 0.9600 . ?
C31 H31C 0.9600 . ?
C31 C30 1.539(10) . ?
C30 H30A 0.9700 . ?
C30 H30B 0.9700 . ?
O1 C9 1.390(12) . ?
O1 C6 1.371(10) . ?
C4 HG 0.9300 . ?
C4 C5 1.418(10) . ?
C32 H32A 0.9700 . ?
C32 H32B 0.9700 . ?
C32 C33 1.535(13) . ?
C12 HH 0.9700 . ?
C12 HI 0.9700 . ?
C12 C13 1.475(10) . ?
C14 HJ 0.9700 . ?
C14 HK 0.9700 . ?
C14 C15 1.530(11) . ?
C9 HL 0.9600 . ?
C9 HM 0.9600 . ?
C9 HN 0.9600 . ?
C35 H35A 0.9600 . ?
C35 H35B 0.9600 . ?
C35 H35C 0.9600 . ?
C35 C34 1.496(14) . ?
C34 H34A 0.9700 . ?
C34 H34B 0.9700 . ?
C6 C5 1.373(12) . ?
C5 HO 0.9300 . ?
C33 H33A 0.9600 . ?
C33 H33B 0.9600 . ?
C33 H33C 0.9600 . ?
C15 HP 0.9600 . ?
C15 HQ 0.9600 . ?
C15 HR 0.9600 . ?
C13 HS 0.9600 . ?
C13 HT 0.9600 . ?
C13 HU 0.9600 . ?
C29 H29A 0.9600 . ?
C29 H29B 0.9600 . ?
C29 H29C 0.9600 . ?

loop_
_geom_torsion_atom_site_label_1
_geom_torsion_atom_site_label_2
_geom_torsion_atom_site_label_3
_geom_torsion_atom_site_label_4
_geom_torsion
_geom_torsion_site_symmetry_1
_geom_torsion_site_symmetry_2
_geom_torsion_site_symmetry_3
_geom_torsion_site_symmetry_4
_geom_torsion_publ_flag
Au2 P2 C30 C31 42.9(7) . . . . ?
Au2 P2 C32 C33 -171.7(6) . . . . ?
Au2 P2 C34 C35 62.9(5) . . . . ?
Au1 P1 C10 C11 31.0(7) . . . . ?
Au1 P1 C12 C13 -59.4(9) . . . . ?
Au1 P1 C14 C15 -173.2(6) . . . . ?
C23 C24 C25 C26 -1.6(15) . . . . ?
C26 C27 C28 C23 -1.2(14) . . . . ?
C22 C23 C24 C25 179.3(10) . . . . ?
C22 C23 C28 C27 -177.9(9) . . . . ?
O2 C26 C27 C28 178.8(10) . . . . ?
O2 C26 C25 C24 -177.5(9) . . . . ?
C2 C3 C4 C5 -178.7(10) . . . . ?
C27 C26 O2 C29 10.2(16) . . . . ?
C27 C26 C25 C24 1.3(15) . . . . ?
C24 C23 C28 C27 0.8(14) . . . . ?
C28 C23 C24 C25 0.6(14) . . . . ?
C25 C26 O2 C29 -171.0(11) . . . . ?
C25 C26 C27 C28 0.1(14) . . . . ?
C7 C8 C3 C2 178.0(10) . . . . ?
C7 C8 C3 C4 -3.0(15) . . . . ?
C7 C6 C5 C4 -0.6(16) . . . . ?
C8 C7 C6 O1 178.5(10) . . . . ?
C8 C7 C6 C5 0.0(16) . . . . ?
C8 C3 C4 C5 2.3(14) . . . . ?
C3 C4 C5 C6 -0.6(15) . . . . ?
C10 P1 C12 C13 61.7(9) . . . . ?
C10 P1 C14 C15 65.3(7) . . . . ?
C30 P2 C32 C33 64.2(8) . . . . ?
C30 P2 C34 C35 -176.7(5) . . . . ?
O1 C6 C5 C4 -179.0(11) . . . . ?
C32 P2 C30 C31 170.6(6) . . . . ?
C32 P2 C34 C35 -66.0(6) . . . . ?
C12 P1 C10 C11 -92.6(6) . . . . ?
C12 P1 C14 C15 -45.3(8) . . . . ?
C14 P1 C10 C11 156.0(6) . . . . ?
C14 P1 C12 C13 171.7(8) . . . . ?
C9 O1 C6 C7 -169.2(11) . . . . ?
C9 O1 C6 C5 9.3(18) . . . . ?
C34 P2 C30 C31 -76.8(7) . . . . ?
C34 P2 C32 C33 -46.9(9) . . . . ?
C6 C7 C8 C3 1.9(16) . . . . ?

loop_
_twin_individual_id
_twin_individual_mass_fraction_refined
1 0.06(3)
2 0.94(3)
